data_7207434
loop_
_publ_author_name
'Panini, Piyush'
'Chopra, Deepak'

_publ_section_title
;
 Role of intermolecular interactions involving organic fluorine in
 trifluoromethylated benzanilides
;
_journal_issue 6
_journal_name_full CrystEngComm
_journal_page_first 1972
_journal_paper_doi 10.1039/c2ce06254b
_journal_volume 14
_journal_year 2012
_chemical_formula_moiety 'C15 H9 F6 N O'
_chemical_formula_sum 'C15 H9 F6 N O'
_chemical_formula_weight 333.23
_chemical_name_systematic
;
?
;
_space_group_IT_number 15
_symmetry_cell_setting monoclinic
_symmetry_Int_Tables_number 15
_symmetry_space_group_name_Hall '-C 2yc'
_symmetry_space_group_name_H-M 'C 1 2/c 1'
_atom_sites_solution_hydrogens geom
_atom_sites_solution_primary direct
_atom_sites_solution_secondary difmap
_audit_creation_method SHELXL-97
_cell_angle_alpha 90
_cell_angle_beta 100.886(5)
_cell_angle_gamma 90
_cell_formula_units_Z 4
_cell_length_a 21.2145(13)
_cell_length_b 6.7790(3)
_cell_length_c 9.7179(5)
_cell_measurement_reflns_used 908
_cell_measurement_temperature 120(2)
_cell_measurement_theta_max 25.7
_cell_measurement_theta_min 1.6
_cell_volume 1372.41(13)
_computing_structure_refinement 'SHELXL-97 (Sheldrick, 1997)'
_computing_structure_solution 'SHELXS-97 (Sheldrick, 1990)'
_diffrn_ambient_temperature 120(2)
_diffrn_measured_fraction_theta_full 0.999
_diffrn_measured_fraction_theta_max 0.915
_diffrn_radiation_monochromator graphite
_diffrn_radiation_source 'fine-focus sealed tube'
_diffrn_radiation_type MoK\a
_diffrn_radiation_wavelength 0.71073
_diffrn_reflns_av_R_equivalents 0.0448
_diffrn_reflns_av_sigmaI/netI 0.0368
_diffrn_reflns_limit_h_max 26
_diffrn_reflns_limit_h_min -28
_diffrn_reflns_limit_k_max 9
_diffrn_reflns_limit_k_min -9
_diffrn_reflns_limit_l_max 13
_diffrn_reflns_limit_l_min -13
_diffrn_reflns_number 7914
_diffrn_reflns_theta_full 25.00
_diffrn_reflns_theta_max 29.27
_diffrn_reflns_theta_min 3.16
_exptl_absorpt_coefficient_mu 0.157
_exptl_absorpt_correction_T_max 0.9888
_exptl_absorpt_correction_T_min 0.9342
_exptl_absorpt_correction_type empirical
_exptl_absorpt_process_details SADABS
_exptl_crystal_colour colorless
_exptl_crystal_density_diffrn 1.613
_exptl_crystal_density_method 'not measured'
_exptl_crystal_description block
_exptl_crystal_F_000 672
_exptl_crystal_size_max 0.25
_exptl_crystal_size_mid 0.20
_exptl_crystal_size_min 0.15
_refine_diff_density_max 0.230
_refine_diff_density_min -0.237
_refine_diff_density_rms 0.045
_refine_ls_extinction_method none
_refine_ls_goodness_of_fit_ref 1.032
_refine_ls_hydrogen_treatment mixed
_refine_ls_matrix_type full
_refine_ls_number_parameters 166
_refine_ls_number_reflns 1717
_refine_ls_number_restraints 12
_refine_ls_restrained_S_all 1.030
_refine_ls_R_factor_all 0.0730
_refine_ls_R_factor_gt 0.0481
_refine_ls_shift/su_max 0.000
_refine_ls_shift/su_mean 0.000
_refine_ls_structure_factor_coef Fsqd
_refine_ls_weighting_details 'calc w=1/[\s^2^(Fo^2^)+(0.0531P)^2^+0.8990P] where P=(Fo^2^+2Fc^2^)/3'
_refine_ls_weighting_scheme calc
_refine_ls_wR_factor_gt 0.1106
_refine_ls_wR_factor_ref 0.1282
_reflns_number_gt 1242
_reflns_number_total 1717
_reflns_threshold_expression >2sigma(I)
_cod_data_source_file c2ce06254b.txt
_cod_data_source_block T-1-1
_cod_depositor_comments
;
The following automatic conversions were performed:

'_symmetry_cell_setting' value 'Monoclinic' changed to 'monoclinic'
according to /home/saulius/struct/CIF-dictionaries/cif_core.dic
dictionary named 'cif_core.dic' version 2.4.1 from
2010-06-29.

'_exptl_absorpt_correction_type' value 'Empirical'
changed to 'empirical' according to
/home/saulius/struct/CIF-dictionaries/cif_core.dic dictionary named
'cif_core.dic' version 2.4.1 from 2010-06-29.

Automatic conversion script
Id: cif_fix_values 1715 2011-07-08 13:25:40Z adriana 
;
_cod_original_sg_symbol_H-M 'C 2/c'
_cod_database_code 7207434

loop_
_symmetry_equiv_pos_as_xyz
'x, y, z'
'-x, y, -z+1/2'
'x+1/2, y+1/2, z'
'-x+1/2, y+1/2, -z+1/2'
'-x, -y, -z'
'x, -y, z-1/2'
'-x+1/2, -y+1/2, -z'
'x+1/2, -y+1/2, z-1/2'

loop_
_atom_site_label
_atom_site_type_symbol
_atom_site_fract_x
_atom_site_fract_y
_atom_site_fract_z
_atom_site_U_iso_or_equiv
_atom_site_adp_type
_atom_site_occupancy
_atom_site_symmetry_multiplicity
_atom_site_calc_flag
_atom_site_refinement_flags
_atom_site_disorder_assembly
_atom_site_disorder_group
C1 C 0.12931(8) 0.1887(3) 0.57701(16) 0.0311(4) Uani 1 1 d . A .
C2 C 0.17042(9) 0.3342(3) 0.5439(2) 0.0397(4) Uani 1 1 d . . .
C3 C 0.14749(10) 0.4827(3) 0.4506(2) 0.0430(5) Uani 1 1 d . . .
C4 C 0.08343(10) 0.4880(3) 0.3886(2) 0.0395(4) Uani 1 1 d . . .
C5 C 0.04199(8) 0.3441(3) 0.42115(17) 0.0322(4) Uani 1 1 d . . .
C6 C 0.06430(7) 0.1945(2) 0.51529(15) 0.0278(4) Uani 1 1 d . . .
C7 C 0.15645(8) 0.0291(3) 0.67644(19) 0.0381(4) Uani 1 1 d . . .
C8 C 0.0173(5) 0.0559(16) 0.5633(19) 0.0204(14) Uani 0.50 1 d PU . .
N1 N 0.0191(6) 0.0480(18) 0.5384(14) 0.037(3) Uani 0.50 1 d PU . .
O1 O 0.01264(12) 0.0526(4) 0.6893(3) 0.0335(6) Uani 0.50 1 d P . .
F1A F 0.2192(3) -0.0073(15) 0.6731(9) 0.085(2) Uani 0.64(3) 1 d P A 1
F2A F 0.1570(6) 0.0719(7) 0.8099(3) 0.0572(17) Uani 0.64(3) 1 d P A 1
F3A F 0.1296(3) -0.1476(12) 0.6482(9) 0.0598(15) Uani 0.64(3) 1 d P A 1
F1B F 0.2167(5) 0.048(3) 0.720(2) 0.081(5) Uani 0.36(3) 1 d P A 2
F2B F 0.1275(8) 0.031(2) 0.7912(12) 0.053(3) Uani 0.36(3) 1 d P A 2
F3B F 0.1420(10) -0.140(2) 0.629(2) 0.103(5) Uani 0.36(3) 1 d P A 2
H1 H 0.012(2) 0.016(6) 0.628(5) 0.015(13) Uiso 0.50 1 d P . .
H2 H 0.2147(11) 0.326(3) 0.588(2) 0.045(5) Uiso 1 1 d . . .
H3 H 0.1762(10) 0.584(3) 0.431(2) 0.041(5) Uiso 1 1 d . . .
H4 H 0.0669(10) 0.596(3) 0.326(2) 0.052(6) Uiso 1 1 d . . .
H5 H -0.0026(10) 0.349(3) 0.381(2) 0.040(5) Uiso 1 1 d . . .

loop_
_atom_site_aniso_label
_atom_site_aniso_U_11
_atom_site_aniso_U_22
_atom_site_aniso_U_33
_atom_site_aniso_U_23
_atom_site_aniso_U_13
_atom_site_aniso_U_12
C1 0.0300(8) 0.0424(9) 0.0221(7) -0.0052(7) 0.0077(6) 0.0004(7)
C2 0.0291(9) 0.0507(11) 0.0394(10) -0.0100(8) 0.0067(7) -0.0074(8)
C3 0.0448(11) 0.0420(10) 0.0453(11) -0.0055(8) 0.0160(9) -0.0152(8)
C4 0.0492(11) 0.0372(10) 0.0343(9) 0.0015(8) 0.0132(8) -0.0041(8)
C5 0.0323(9) 0.0389(9) 0.0256(8) -0.0003(7) 0.0064(7) 0.0005(7)
C6 0.0292(8) 0.0351(9) 0.0210(7) -0.0028(6) 0.0092(6) -0.0021(6)
C7 0.0307(9) 0.0502(11) 0.0331(9) -0.0005(8) 0.0052(7) 0.0040(8)
C8 0.015(3) 0.023(3) 0.022(5) 0.005(3) 0.003(3) -0.0025(17)
N1 0.038(4) 0.054(5) 0.019(4) 0.003(2) 0.010(2) 0.002(2)
O1 0.0392(14) 0.0452(15) 0.0183(13) -0.0030(11) 0.0112(11) -0.0055(11)
F1A 0.0397(19) 0.126(4) 0.091(3) 0.038(3) 0.019(2) 0.035(2)
F2A 0.077(5) 0.0649(17) 0.0277(11) 0.0003(10) 0.0051(15) 0.003(2)
F3A 0.052(3) 0.042(2) 0.074(4) 0.000(2) -0.0177(15) 0.0082(12)
F1B 0.020(3) 0.088(6) 0.125(10) 0.061(6) -0.014(4) -0.006(3)
F2B 0.058(5) 0.074(4) 0.031(3) 0.021(2) 0.016(3) 0.012(4)
F3B 0.196(13) 0.037(4) 0.061(4) 0.006(3) -0.009(7) 0.015(7)

loop_
_atom_type_symbol
_atom_type_description
_atom_type_scat_dispersion_real
_atom_type_scat_dispersion_imag
_atom_type_scat_source
C C 0.0033 0.0016 'International Tables Vol C Tables 4.2.6.8 and 6.1.1.4'
H H 0.0000 0.0000 'International Tables Vol C Tables 4.2.6.8 and 6.1.1.4'
N N 0.0061 0.0033 'International Tables Vol C Tables 4.2.6.8 and 6.1.1.4'
O O 0.0106 0.0060 'International Tables Vol C Tables 4.2.6.8 and 6.1.1.4'
F F 0.0171 0.0103 'International Tables Vol C Tables 4.2.6.8 and 6.1.1.4'

loop_
_geom_angle_atom_site_label_1
_geom_angle_atom_site_label_2
_geom_angle_atom_site_label_3
_geom_angle
_geom_angle_site_symmetry_1
_geom_angle_site_symmetry_3
C2 C1 C6 119.43(16) . .
C2 C1 C7 118.74(15) . .
C6 C1 C7 121.83(15) . .
C3 C2 C1 120.63(17) . .
C3 C2 H2 122.0(12) . .
C1 C2 H2 117.4(12) . .
C4 C3 C2 120.11(17) . .
C4 C3 H3 120.3(12) . .
C2 C3 H3 119.6(12) . .
C3 C4 C5 119.75(18) . .
C3 C4 H4 120.1(12) . .
C5 C4 H4 120.1(13) . .
C6 C5 C4 120.77(17) . .
C6 C5 H5 118.7(12) . .
C4 C5 H5 120.5(11) . .
C5 C6 C1 119.32(15) . .
C5 C6 N1 117.1(5) . .
C1 C6 N1 123.5(5) . .
C5 C6 C8 119.7(5) . .
C1 C6 C8 120.5(5) . .
F3B C7 F1B 111.8(8) . .
F3B C7 F2A 121.2(9) . .
F1B C7 F2A 80.3(8) . .
F1B C7 F3A 121.3(9) . .
F2A C7 F3A 108.8(5) . .
F3B C7 F1A 89.8(8) . .
F2A C7 F1A 103.6(4) . .
F3A C7 F1A 102.4(5) . .
F3B C7 F2B 101.1(8) . .
F1B C7 F2B 107.7(6) . .
F3A C7 F2B 86.3(8) . .
F1A C7 F2B 127.7(6) . .
F3B C7 C1 112.8(7) . .
F1B C7 C1 112.6(5) . .
F2A C7 C1 113.9(2) . .
F3A C7 C1 114.9(3) . .
F1A C7 C1 112.1(3) . .
F2B C7 C1 110.1(3) . .
O1 C8 N1 125.2(5) . 5_556
O1 C8 C6 119.7(10) . .
N1 C8 C6 115.0(9) 5_556 .
O1 C8 C8 132.4(13) . 5_556
C6 C8 C8 107.9(16) . 5_556
N1 C8 H1 107(3) 5_556 .
C6 C8 H1 137(4) . .
C8 C8 H1 113(4) 5_556 .
N1 N1 C6 132.9(17) 5_556 .
C8 N1 C6 124.2(5) 5_556 .
N1 N1 O1 116.7(15) 5_556 .
C8 N1 O1 126.1(7) 5_556 .
C6 N1 O1 109.1(8) . .
N1 N1 H1 104(3) 5_556 .
C8 N1 H1 113(3) 5_556 .
C6 N1 H1 122(3) . .
C8 O1 O1 162.0(6) . 2_556
O1 O1 N1 162.7(6) 2_556 .
O1 O1 H1 148(4) 2_556 .

loop_
_geom_bond_atom_site_label_1
_geom_bond_atom_site_label_2
_geom_bond_distance
C1 C2 1.394(2)
C1 C6 1.397(2)
C1 C7 1.492(2)
C2 C3 1.381(3)
C2 H2 0.96(2)
C3 C4 1.379(3)
C3 H3 0.96(2)
C4 C5 1.389(2)
C4 H4 0.98(2)
C5 C6 1.388(2)
C5 H5 0.95(2)
C6 N1 1.428(12)
C6 C8 1.507(12)
C7 F3B 1.255(16)
C7 F1B 1.275(9)
C7 F2A 1.327(4)
C7 F3A 1.332(8)
C7 F1A 1.360(6)
C7 F2B 1.371(6)
C8 O1 1.247(19)
C8 H1 0.71(5)
N1 O1 1.499(14)
N1 H1 0.94(6)

loop_
_geom_torsion_atom_site_label_1
_geom_torsion_atom_site_label_2
_geom_torsion_atom_site_label_3
_geom_torsion_atom_site_label_4
_geom_torsion
_geom_torsion_site_symmetry_1
_geom_torsion_site_symmetry_4
C6 C1 C2 C3 -0.2(3) . .
C7 C1 C2 C3 178.93(16) . .
C1 C2 C3 C4 -0.3(3) . .
C2 C3 C4 C5 0.5(3) . .
C3 C4 C5 C6 -0.1(3) . .
C4 C5 C6 C1 -0.4(2) . .
C4 C5 C6 N1 -177.5(6) . .
C4 C5 C6 C8 172.0(8) . .
C2 C1 C6 C5 0.6(2) . .
C7 C1 C6 C5 -178.58(15) . .
C2 C1 C6 N1 177.5(7) . .
C7 C1 C6 N1 -1.7(7) . .
C2 C1 C6 C8 -171.8(8) . .
C7 C1 C6 C8 9.1(8) . .
C2 C1 C7 F3B -127.8(13) . .
C6 C1 C7 F3B 51.3(13) . .
C2 C1 C7 F1B -0.1(14) . .
C6 C1 C7 F1B 179.0(14) . .
C2 C1 C7 F2A 88.9(7) . .
C6 C1 C7 F2A -91.9(7) . .
C2 C1 C7 F3A -144.5(4) . .
C6 C1 C7 F3A 34.6(5) . .
C2 C1 C7 F1A -28.3(5) . .
C6 C1 C7 F1A 150.9(5) . .
C2 C1 C7 F2B 120.1(10) . .
C6 C1 C7 F2B -60.8(10) . .
C5 C6 C8 O1 -116.4(8) . .
C1 C6 C8 O1 56.0(11) . .
N1 C6 C8 O1 167(6) . .
C5 C6 C8 N1 60.3(6) . 5_556
C1 C6 C8 N1 -127.4(3) . 5_556
N1 C6 C8 N1 -17(5) . 5_556
C5 C6 C8 C8 63.0(13) . 5_556
C1 C6 C8 C8 -124.7(9) . 5_556
N1 C6 C8 C8 -14(4) . 5_556
C5 C6 N1 N1 48(2) . 5_556
C1 C6 N1 N1 -128(2) . 5_556
C8 C6 N1 N1 157(7) . 5_556
C5 C6 N1 C8 53.7(7) . 5_556
C1 C6 N1 C8 -123.3(5) . 5_556
C8 C6 N1 C8 162(6) . 5_556
C5 C6 N1 O1 -118.2(6) . .
C1 C6 N1 O1 64.8(9) . .
C8 C6 N1 O1 -10(5) . .
N1 C8 O1 O1 -44.5(18) 5_556 2_556
C6 C8 O1 O1 131.8(12) . 2_556
C8 C8 O1 O1 -47(3) 5_556 2_556
N1 C8 O1 N1 66(24) 5_556 .
C6 C8 O1 N1 -117(24) . .
C8 C8 O1 N1 63(23) 5_556 .
N1 N1 O1 C8 -110(25) 5_556 .
C8 N1 O1 C8 -112(24) 5_556 .
C6 N1 O1 C8 60(24) . .
N1 N1 O1 O1 -33(3) 5_556 2_556
C8 N1 O1 O1 -36(2) 5_556 2_556
C6 N1 O1 O1 135.8(12) . 2_556
